data_4131787
loop_
_publ_author_name
'Rauch, Michael'
'Parkin, Gerard'

_publ_section_title
;
 Zinc and Magnesium Catalysts for the Hydrosilylation of Carbon Dioxide.
;
_journal_issue 50
_journal_name_full 'Journal of the American Chemical Society'
_journal_page_first 18162
_journal_page_last 18165
_journal_paper_doi 10.1021/jacs.7b10776
_journal_volume 139
_journal_year 2017
_chemical_formula_sum 'C73 H70 B F15 Mg N6 Si3'
_chemical_formula_weight 1435.74
_space_group_crystal_system orthorhombic
_space_group_IT_number 61
_space_group_name_Hall '-P 2ac 2ab'
_space_group_name_H-M_alt 'P b c a'
_atom_sites_solution_hydrogens mixed
_audit_creation_method SHELXL-2014/7
_cell_angle_alpha 90
_cell_angle_beta 90
_cell_angle_gamma 90
_cell_formula_units_Z 8
_cell_length_a 26.2810(14)
_cell_length_b 29.4620(16)
_cell_length_c 18.3223(10)
_cell_measurement_reflns_used 9998
_cell_measurement_temperature 130(2)
_cell_measurement_theta_max 24.27
_cell_measurement_theta_min 2.22
_cell_volume 14186.8(13)
_computing_cell_refinement 'Bruker SAINT'
_computing_data_collection 'Bruker APEX2'
_computing_data_reduction 'Bruker SAINT'
_computing_molecular_graphics 'Bruker SHELXTL'
_computing_publication_material 'Bruker SHELXTL'
_computing_structure_refinement 'SHELXL-2014/7 (Sheldrick, 2014)'
_computing_structure_solution 'SHELXS-97 (Sheldrick 2008)'
_diffrn_ambient_temperature 130(2)
_diffrn_measured_fraction_theta_full 1.000
_diffrn_measured_fraction_theta_max 1.000
_diffrn_measurement_device_type 'Bruker APEX-II CCD'
_diffrn_measurement_method '\f and \w scans'
_diffrn_radiation_type MoK\a
_diffrn_radiation_wavelength 0.71073
_diffrn_reflns_av_R_equivalents 0.2305
_diffrn_reflns_av_unetI/netI 0.0975
_diffrn_reflns_Laue_measured_fraction_full 1.000
_diffrn_reflns_Laue_measured_fraction_max 1.000
_diffrn_reflns_limit_h_max 30
_diffrn_reflns_limit_h_min -30
_diffrn_reflns_limit_k_max 34
_diffrn_reflns_limit_k_min -34
_diffrn_reflns_limit_l_max 21
_diffrn_reflns_limit_l_min -21
_diffrn_reflns_number 145798
_diffrn_reflns_point_group_measured_fraction_full 1.000
_diffrn_reflns_point_group_measured_fraction_max 1.000
_diffrn_reflns_theta_full 24.713
_diffrn_reflns_theta_max 24.713
_diffrn_reflns_theta_min 1.382
_exptl_absorpt_coefficient_mu 0.162
_exptl_absorpt_correction_T_max 0.7461
_exptl_absorpt_correction_T_min 0.6401
_exptl_absorpt_correction_type empirical
_exptl_absorpt_process_details sadabs
_exptl_crystal_colour colorless
_exptl_crystal_density_diffrn 1.344
_exptl_crystal_description plate
_exptl_crystal_F_000 5952
_exptl_crystal_size_max 0.260
_exptl_crystal_size_mid 0.210
_exptl_crystal_size_min 0.020
_refine_diff_density_max 0.435
_refine_diff_density_min -0.369
_refine_diff_density_rms 0.067
_refine_ls_extinction_method none
_refine_ls_goodness_of_fit_ref 1.090
_refine_ls_hydrogen_treatment mixed
_refine_ls_matrix_type full
_refine_ls_number_parameters 884
_refine_ls_number_reflns 12095
_refine_ls_number_restraints 0
_refine_ls_restrained_S_all 1.090
_refine_ls_R_factor_all 0.1430
_refine_ls_R_factor_gt 0.0616
_refine_ls_shift/su_max 0.000
_refine_ls_shift/su_mean 0.000
_refine_ls_structure_factor_coef Fsqd
_refine_ls_weighting_details 'w=1/[\s^2^(Fo^2^)+(0.0655P)^2^] where P=(Fo^2^+2Fc^2^)/3'
_refine_ls_weighting_scheme calc
_refine_ls_wR_factor_gt 0.1274
_refine_ls_wR_factor_ref 0.1580
_reflns_Friedel_coverage 0.000
_reflns_number_gt 6596
_reflns_number_total 12095
_reflns_threshold_expression 'I > 2\s(I)'
_cod_data_source_file ja7b10776_si_002.cif
_cod_data_source_block mghbcfs10
_cod_database_code 4131787
_shelx_shelxl_version_number 2014/7
_shelx_space_group_comment
; 
The symmetry employed for this shelxl refinement is uniquely defined 
by the following loop, which should always be used as a source of 
symmetry information in preference to the above space-group names. 
They are only intended as comments. 
;
_shelx_estimated_absorpt_t_min 0.959
_shelx_estimated_absorpt_t_max 0.997

loop_
_space_group_symop_operation_xyz
'x, y, z'
'-x+1/2, -y, z+1/2'
'-x, y+1/2, -z+1/2'
'x+1/2, -y+1/2, -z'
'-x, -y, -z'
'x-1/2, y, -z-1/2'
'x, -y-1/2, z-1/2'
'-x-1/2, y-1/2, z'

loop_
_atom_site_label
_atom_site_type_symbol
_atom_site_fract_x
_atom_site_fract_y
_atom_site_fract_z
_atom_site_U_iso_or_equiv
_atom_site_adp_type
_atom_site_occupancy
_atom_site_site_symmetry_order
_atom_site_calc_flag
_atom_site_refinement_flags_posn
_atom_site_refinement_flags_adp
Mg Mg 0.20876(5) 0.07593(4) 0.42286(7) 0.0228(3) Uani 1 1 d . .
B B 0.42245(18) 0.11927(17) 0.4397(3) 0.0284(12) Uani 1 1 d . .
F72 F 0.50525(9) 0.15285(9) 0.33790(14) 0.0486(7) Uani 1 1 d . .
F73 F 0.50196(11) 0.22898(11) 0.25959(16) 0.0667(9) Uani 1 1 d . .
F74 F 0.42148(13) 0.28666(11) 0.2726(2) 0.0858(11) Uani 1 1 d . .
F75 F 0.34621(11) 0.26776(10) 0.3704(2) 0.0796(11) Uani 1 1 d . .
F76 F 0.34997(9) 0.19239(9) 0.44940(15) 0.0502(7) Uani 1 1 d . .
F82 F 0.51701(9) 0.06445(9) 0.48657(13) 0.0435(7) Uani 1 1 d . .
F83 F 0.55454(9) -0.00574(9) 0.41443(14) 0.0475(7) Uani 1 1 d . .
F84 F 0.51287(10) -0.03285(9) 0.28548(14) 0.0500(7) Uani 1 1 d . .
F85 F 0.43320(10) 0.01370(9) 0.22928(15) 0.0537(8) Uani 1 1 d . .
F86 F 0.39444(9) 0.08465(9) 0.30024(14) 0.0467(7) Uani 1 1 d . .
F92 F 0.51265(9) 0.16568(9) 0.50384(14) 0.0482(7) Uani 1 1 d . .
F93 F 0.53379(10) 0.17290(9) 0.64668(15) 0.0549(8) Uani 1 1 d . .
F94 F 0.47177(10) 0.13447(9) 0.74712(14) 0.0487(7) Uani 1 1 d . .
F95 F 0.38583(10) 0.09201(9) 0.70398(14) 0.0531(8) Uani 1 1 d . .
F96 F 0.36457(9) 0.08219(8) 0.56314(14) 0.0434(7) Uani 1 1 d . .
Si1 Si 0.10442(4) 0.10376(4) 0.36036(7) 0.0270(3) Uani 1 1 d . .
Si2 Si 0.13631(4) 0.00234(4) 0.36498(6) 0.0248(3) Uani 1 1 d . .
Si3 Si 0.10998(4) 0.05374(4) 0.50918(6) 0.0261(3) Uani 1 1 d . .
N11 N 0.20828(12) 0.11841(11) 0.33371(17) 0.0233(8) Uani 1 1 d . .
N12 N 0.16593(12) 0.14470(11) 0.23758(18) 0.0267(8) Uani 1 1 d . .
N21 N 0.23825(11) 0.01170(11) 0.40840(17) 0.0237(8) Uani 1 1 d . .
N22 N 0.22286(12) -0.06233(11) 0.39962(18) 0.0248(8) Uani 1 1 d . .
N31 N 0.19970(12) 0.10517(11) 0.52383(18) 0.0254(8) Uani 1 1 d . .
N32 N 0.14888(12) 0.12334(11) 0.61705(18) 0.0285(9) Uani 1 1 d . .
C1 C 0.12849(14) 0.05571(13) 0.4133(2) 0.0225(9) Uani 1 1 d . .
C41 C 0.45667(18) 0.1783(3) -0.0314(2) 0.100(3) Uani 1 1 d G .
H41A H 0.4628 0.1738 -0.0820 0.120 Uiso 1 1 calc R U
C42 C 0.47014(18) 0.2191(2) 0.0015(3) 0.096(2) Uani 1 1 d G .
H42A H 0.4854 0.2424 -0.0267 0.116 Uiso 1 1 calc R U
C43 C 0.46123(19) 0.22565(14) 0.0755(4) 0.107(3) Uani 1 1 d G .
H43A H 0.4704 0.2535 0.0979 0.128 Uiso 1 1 calc R U
C44 C 0.43884(18) 0.1914(2) 0.1167(2) 0.106(3) Uani 1 1 d G .
H44A H 0.4328 0.1959 0.1673 0.127 Uiso 1 1 calc R U
C45 C 0.42537(16) 0.15063(17) 0.0839(4) 0.093(2) Uani 1 1 d G .
H45A H 0.4101 0.1272 0.1120 0.112 Uiso 1 1 calc R U
C46 C 0.43428(17) 0.14405(17) 0.0098(4) 0.096(3) Uani 1 1 d G .
H46A H 0.4251 0.1162 -0.0126 0.116 Uiso 1 1 calc R U
C51 C 0.1632(2) 0.23149(14) 0.99132(16) 0.095(2) Uani 1 1 d G .
H51A H 0.1528 0.2255 1.0400 0.114 Uiso 1 1 calc R U
C52 C 0.13244(13) 0.21835(12) 0.9333(2) 0.0623(16) Uani 1 1 d G .
H52A H 0.1010 0.2034 0.9424 0.075 Uiso 1 1 calc R U
C53 C 0.14764(15) 0.22707(12) 0.86202(18) 0.0564(15) Uani 1 1 d G .
H53A H 0.1266 0.2181 0.8224 0.068 Uiso 1 1 calc R U
C54 C 0.19358(17) 0.24893(13) 0.8487(2) 0.0684(18) Uani 1 1 d G .
H54A H 0.2040 0.2549 0.8000 0.082 Uiso 1 1 calc R U
C55 C 0.22432(12) 0.26207(12) 0.9067(3) 0.079(2) Uani 1 1 d G .
H55A H 0.2557 0.2770 0.8976 0.094 Uiso 1 1 calc R U
C56 C 0.20912(17) 0.25336(14) 0.9780(2) 0.098(3) Uani 1 1 d G .
H56A H 0.2301 0.2623 1.0177 0.117 Uiso 1 1 calc R U
C61 C 0.2503(3) -0.03862(19) 0.1693(3) 0.0623(18) Uani 1 1 d . .
H61A H 0.2433 -0.0702 0.1710 0.075 Uiso 1 1 calc R U
C62 C 0.2799(2) -0.0194(2) 0.2207(3) 0.0600(17) Uani 1 1 d . .
H62A H 0.2932 -0.0375 0.2592 0.072 Uiso 1 1 calc R U
C63 C 0.29085(18) 0.0259(2) 0.2180(3) 0.0524(15) Uani 1 1 d . .
H63A H 0.3120 0.0392 0.2542 0.063 Uiso 1 1 calc R U
C64 C 0.2713(2) 0.05219(17) 0.1631(3) 0.0477(14) Uani 1 1 d . .
H64A H 0.2789 0.0837 0.1610 0.057 Uiso 1 1 calc R U
C65 C 0.24080(19) 0.03260(19) 0.1114(3) 0.0444(13) Uani 1 1 d . .
H65A H 0.2268 0.0505 0.0732 0.053 Uiso 1 1 calc R U
C66 C 0.23055(19) -0.0128(2) 0.1150(3) 0.0520(15) Uani 1 1 d . .
H66A H 0.2094 -0.0264 0.0792 0.062 Uiso 1 1 calc R U
C71 C 0.42678(14) 0.16776(14) 0.3962(2) 0.0260(10) Uani 1 1 d . .
C72 C 0.46435(16) 0.18064(16) 0.3475(2) 0.0348(11) Uani 1 1 d . .
C73 C 0.46337(18) 0.21907(17) 0.3073(3) 0.0409(12) Uani 1 1 d . .
C74 C 0.4235(2) 0.24877(17) 0.3132(3) 0.0511(14) Uani 1 1 d . .
C75 C 0.38574(17) 0.23894(16) 0.3622(3) 0.0459(13) Uani 1 1 d . .
C76 C 0.38884(15) 0.19982(15) 0.4023(2) 0.0320(11) Uani 1 1 d . .
C81 C 0.45235(15) 0.07812(14) 0.3983(2) 0.0301(10) Uani 1 1 d . .
C82 C 0.49374(16) 0.05303(15) 0.4229(2) 0.0333(11) Uani 1 1 d . .
C83 C 0.51402(16) 0.01667(15) 0.3866(2) 0.0319(11) Uani 1 1 d . .
C84 C 0.49357(17) 0.00295(15) 0.3216(3) 0.0335(11) Uani 1 1 d . .
C85 C 0.45309(16) 0.02656(16) 0.2939(2) 0.0332(11) Uani 1 1 d . .
C86 C 0.43427(15) 0.06262(15) 0.3313(2) 0.0324(11) Uani 1 1 d . .
C91 C 0.43695(16) 0.12473(14) 0.5258(2) 0.0273(10) Uani 1 1 d . .
C92 C 0.47872(16) 0.14690(15) 0.5524(3) 0.0338(11) Uani 1 1 d . .
C93 C 0.49069(16) 0.15106(14) 0.6248(3) 0.0326(11) Uani 1 1 d . .
C94 C 0.45973(18) 0.13249(15) 0.6753(2) 0.0358(11) Uani 1 1 d . .
C95 C 0.41699(17) 0.11026(15) 0.6538(3) 0.0342(11) Uani 1 1 d . .
C96 C 0.40656(15) 0.10651(14) 0.5803(3) 0.0308(11) Uani 1 1 d . .
C101 C 0.09090(17) 0.15611(15) 0.4138(2) 0.0396(12) Uani 1 1 d . .
H10A H 0.0846 0.1814 0.3803 0.059 Uiso 1 1 calc R U
H10B H 0.1202 0.1632 0.4449 0.059 Uiso 1 1 calc R U
H10C H 0.0608 0.1512 0.4443 0.059 Uiso 1 1 calc R U
C102 C 0.04635(15) 0.09179(17) 0.3051(3) 0.0428(13) Uani 1 1 d . .
H10D H 0.0300 0.1205 0.2916 0.064 Uiso 1 1 calc R U
H10E H 0.0226 0.0734 0.3339 0.064 Uiso 1 1 calc R U
H10F H 0.0559 0.0752 0.2608 0.064 Uiso 1 1 calc R U
C103 C 0.16211(15) 0.12286(13) 0.3028(2) 0.0240(10) Uani 1 1 d . .
C104 C 0.24274(14) 0.13910(13) 0.2868(2) 0.0231(9) Uani 1 1 d . .
C105 C 0.29519(15) 0.14390(14) 0.2933(2) 0.0293(10) Uani 1 1 d . .
H10G H 0.3128 0.1328 0.3349 0.035 Uiso 1 1 calc R U
C106 C 0.32070(16) 0.16545(14) 0.2371(2) 0.0334(11) Uani 1 1 d . .
H10H H 0.3565 0.1693 0.2401 0.040 Uiso 1 1 calc R U
C107 C 0.29454(17) 0.18164(15) 0.1761(3) 0.0380(12) Uani 1 1 d . .
H10I H 0.3131 0.1961 0.1383 0.046 Uiso 1 1 calc R U
C108 C 0.24262(16) 0.17727(15) 0.1692(2) 0.0349(11) Uani 1 1 d . .
H10J H 0.2251 0.1886 0.1277 0.042 Uiso 1 1 calc R U
C109 C 0.21700(15) 0.15554(14) 0.2254(2) 0.0275(10) Uani 1 1 d . .
C110 C 0.12288(16) 0.15436(15) 0.1880(2) 0.0330(11) Uani 1 1 d . .
H11A H 0.0914 0.1425 0.2120 0.040 Uiso 1 1 calc R U
C111 C 0.11625(17) 0.20545(15) 0.1794(3) 0.0413(12) Uani 1 1 d . .
H11B H 0.0882 0.2116 0.1456 0.062 Uiso 1 1 calc R U
H11C H 0.1477 0.2187 0.1600 0.062 Uiso 1 1 calc R U
H11D H 0.1086 0.2190 0.2270 0.062 Uiso 1 1 calc R U
C112 C 0.12895(18) 0.12892(16) 0.1162(3) 0.0447(13) Uani 1 1 d . .
H11E H 0.0979 0.1324 0.0871 0.067 Uiso 1 1 calc R U
H11F H 0.1349 0.0967 0.1262 0.067 Uiso 1 1 calc R U
H11G H 0.1580 0.1414 0.0892 0.067 Uiso 1 1 calc R U
C201 C 0.14580(16) 0.00902(15) 0.2648(2) 0.0341(11) Uani 1 1 d . .
H20A H 0.1559 -0.0202 0.2437 0.051 Uiso 1 1 calc R U
H20B H 0.1725 0.0315 0.2558 0.051 Uiso 1 1 calc R U
H20C H 0.1140 0.0192 0.2423 0.051 Uiso 1 1 calc R U
C202 C 0.08366(15) -0.03931(14) 0.3773(2) 0.0336(11) Uani 1 1 d . .
H20D H 0.0895 -0.0656 0.3456 0.050 Uiso 1 1 calc R U
H20E H 0.0512 -0.0250 0.3644 0.050 Uiso 1 1 calc R U
H20F H 0.0826 -0.0493 0.4283 0.050 Uiso 1 1 calc R U
C203 C 0.20203(15) -0.02013(14) 0.3966(2) 0.0235(10) Uani 1 1 d . .
C204 C 0.28358(14) -0.01175(13) 0.4184(2) 0.0218(9) Uani 1 1 d . .
C205 C 0.33249(15) 0.00511(14) 0.4307(2) 0.0262(10) Uani 1 1 d . .
H20G H 0.3387 0.0368 0.4339 0.031 Uiso 1 1 calc R U
C206 C 0.37133(16) -0.02586(15) 0.4379(2) 0.0336(11) Uani 1 1 d . .
H20H H 0.4051 -0.0155 0.4460 0.040 Uiso 1 1 calc R U
C207 C 0.36179(16) -0.07239(15) 0.4335(2) 0.0328(11) Uani 1 1 d . .
H20I H 0.3894 -0.0929 0.4399 0.039 Uiso 1 1 calc R U
C208 C 0.31409(16) -0.08984(15) 0.4205(2) 0.0314(11) Uani 1 1 d . .
H20J H 0.3082 -0.1216 0.4169 0.038 Uiso 1 1 calc R U
C209 C 0.27470(14) -0.05807(14) 0.4127(2) 0.0244(10) Uani 1 1 d . .
C210 C 0.19436(16) -0.10532(14) 0.3938(2) 0.0317(11) Uani 1 1 d . .
H21A H 0.1576 -0.0974 0.3876 0.038 Uiso 1 1 calc R U
C211 C 0.19892(18) -0.13289(15) 0.4642(3) 0.0438(13) Uani 1 1 d . .
H21B H 0.1757 -0.1589 0.4621 0.066 Uiso 1 1 calc R U
H21C H 0.1900 -0.1137 0.5059 0.066 Uiso 1 1 calc R U
H21D H 0.2340 -0.1438 0.4696 0.066 Uiso 1 1 calc R U
C212 C 0.21069(19) -0.13159(15) 0.3258(3) 0.0438(13) Uani 1 1 d . .
H21E H 0.1895 -0.1588 0.3206 0.066 Uiso 1 1 calc R U
H21F H 0.2464 -0.1406 0.3306 0.066 Uiso 1 1 calc R U
H21G H 0.2066 -0.1123 0.2827 0.066 Uiso 1 1 calc R U
C301 C 0.04093(15) 0.06425(17) 0.5275(2) 0.0411(12) Uani 1 1 d . .
H30A H 0.0329 0.0553 0.5777 0.062 Uiso 1 1 calc R U
H30B H 0.0203 0.0464 0.4935 0.062 Uiso 1 1 calc R U
H30C H 0.0334 0.0966 0.5209 0.062 Uiso 1 1 calc R U
C302 C 0.12685(17) -0.00033(15) 0.5569(2) 0.0354(11) Uani 1 1 d . .
H30D H 0.1216 0.0033 0.6095 0.053 Uiso 1 1 calc R U
H30E H 0.1626 -0.0077 0.5474 0.053 Uiso 1 1 calc R U
H30F H 0.1052 -0.0249 0.5387 0.053 Uiso 1 1 calc R U
C303 C 0.15350(15) 0.09818(14) 0.5548(2) 0.0259(10) Uani 1 1 d . .
C304 C 0.22529(16) 0.13561(14) 0.5685(2) 0.0276(10) Uani 1 1 d . .
C305 C 0.27411(16) 0.15310(15) 0.5623(2) 0.0335(11) Uani 1 1 d . .
H30G H 0.2956 0.1445 0.5230 0.040 Uiso 1 1 calc R U
C306 C 0.29056(18) 0.18315(15) 0.6146(3) 0.0391(12) Uani 1 1 d . .
H30H H 0.3238 0.1957 0.6113 0.047 Uiso 1 1 calc R U
C307 C 0.25859(19) 0.19550(16) 0.6731(3) 0.0442(13) Uani 1 1 d . .
H30I H 0.2708 0.2164 0.7085 0.053 Uiso 1 1 calc R U
C308 C 0.21008(18) 0.17806(15) 0.6804(2) 0.0383(12) Uani 1 1 d . .
H30J H 0.1887 0.1865 0.7200 0.046 Uiso 1 1 calc R U
C309 C 0.19379(16) 0.14748(14) 0.6271(2) 0.0315(11) Uani 1 1 d . .
C310 C 0.10261(17) 0.12535(15) 0.6628(2) 0.0354(11) Uani 1 1 d . .
H31A H 0.0769 0.1046 0.6402 0.042 Uiso 1 1 calc R U
C311 C 0.08057(18) 0.17276(15) 0.6607(3) 0.0442(13) Uani 1 1 d . .
H31D H 0.0488 0.1735 0.6886 0.066 Uiso 1 1 calc R U
H31E H 0.0738 0.1814 0.6100 0.066 Uiso 1 1 calc R U
H31B H 0.1049 0.1941 0.6822 0.066 Uiso 1 1 calc R U
C312 C 0.11293(18) 0.10781(17) 0.7398(2) 0.0461(13) Uani 1 1 d . .
H31C H 0.0809 0.1066 0.7672 0.069 Uiso 1 1 calc R U
H31H H 0.1367 0.1283 0.7646 0.069 Uiso 1 1 calc R U
H31F H 0.1278 0.0773 0.7371 0.069 Uiso 1 1 calc R U
H1 H 0.3804(14) 0.1081(12) 0.447(2) 0.034(11) Uiso 1 1 d . .

loop_
_atom_site_aniso_label
_atom_site_aniso_U_11
_atom_site_aniso_U_22
_atom_site_aniso_U_33
_atom_site_aniso_U_23
_atom_site_aniso_U_13
_atom_site_aniso_U_12
Mg 0.0195(7) 0.0262(8) 0.0226(8) 0.0001(6) 0.0009(6) 0.0000(6)
B 0.018(3) 0.033(3) 0.034(3) 0.000(2) 0.005(2) 0.001(2)
F72 0.0326(15) 0.0526(18) 0.0605(19) -0.0003(14) 0.0178(13) 0.0048(13)
F73 0.0574(19) 0.085(2) 0.057(2) 0.0230(17) 0.0164(16) -0.0195(17)
F74 0.082(2) 0.061(2) 0.115(3) 0.055(2) -0.009(2) -0.0117(18)
F75 0.0540(19) 0.0427(19) 0.142(3) 0.025(2) 0.009(2) 0.0200(16)
F76 0.0389(16) 0.0406(16) 0.071(2) 0.0071(14) 0.0260(15) 0.0076(13)
F82 0.0384(15) 0.0519(18) 0.0401(16) -0.0083(13) -0.0131(13) 0.0160(13)
F83 0.0398(15) 0.0494(17) 0.0534(18) -0.0019(14) -0.0064(13) 0.0253(13)
F84 0.0612(18) 0.0400(17) 0.0489(18) -0.0106(14) -0.0004(14) 0.0139(14)
F85 0.0554(18) 0.0586(19) 0.0470(18) -0.0121(15) -0.0137(14) 0.0048(15)
F86 0.0415(15) 0.0551(18) 0.0436(16) -0.0070(14) -0.0165(13) 0.0163(14)
F92 0.0328(15) 0.065(2) 0.0466(17) 0.0127(15) 0.0014(13) -0.0179(14)
F93 0.0475(17) 0.064(2) 0.0535(18) 0.0056(15) -0.0156(14) -0.0208(15)
F94 0.0595(18) 0.0530(18) 0.0337(16) -0.0013(13) -0.0070(14) 0.0065(14)
F95 0.0488(17) 0.066(2) 0.0448(17) 0.0153(15) 0.0140(14) -0.0048(15)
F96 0.0321(14) 0.0459(16) 0.0522(17) 0.0064(13) 0.0021(13) -0.0100(13)
Si1 0.0188(6) 0.0327(7) 0.0296(7) 0.0041(6) 0.0005(5) 0.0022(5)
Si2 0.0178(6) 0.0304(7) 0.0262(7) -0.0017(5) -0.0001(5) -0.0022(5)
Si3 0.0213(6) 0.0322(7) 0.0247(7) -0.0003(5) 0.0026(5) -0.0015(5)
N11 0.0209(19) 0.023(2) 0.026(2) -0.0010(15) 0.0033(16) -0.0014(15)
N12 0.0201(19) 0.034(2) 0.026(2) 0.0067(17) -0.0018(16) 0.0035(16)
N21 0.0164(18) 0.027(2) 0.027(2) 0.0019(16) -0.0013(15) -0.0020(15)
N22 0.0222(19) 0.022(2) 0.031(2) 0.0001(16) -0.0008(16) -0.0008(15)
N31 0.0190(18) 0.028(2) 0.029(2) 0.0005(16) -0.0016(16) 0.0020(16)
N32 0.028(2) 0.032(2) 0.025(2) -0.0044(17) 0.0004(16) 0.0015(17)
C1 0.018(2) 0.025(2) 0.025(2) 0.0015(19) 0.0019(18) -0.0038(18)
C41 0.073(5) 0.154(8) 0.072(5) -0.029(6) -0.032(4) 0.049(5)
C42 0.102(6) 0.089(6) 0.098(6) 0.041(5) 0.005(5) 0.029(5)
C43 0.101(6) 0.087(6) 0.132(8) -0.040(5) 0.028(5) -0.020(5)
C44 0.078(5) 0.148(8) 0.091(6) -0.048(6) 0.009(4) -0.042(5)
C45 0.050(4) 0.099(6) 0.131(7) 0.004(5) -0.013(5) -0.009(4)
C46 0.054(4) 0.084(6) 0.151(8) -0.063(6) -0.017(5) 0.017(4)
C51 0.167(7) 0.079(5) 0.037(4) 0.015(3) -0.009(4) -0.038(5)
C52 0.055(4) 0.065(4) 0.067(4) 0.006(3) 0.008(3) -0.013(3)
C53 0.071(4) 0.048(3) 0.050(4) 0.002(3) -0.015(3) -0.013(3)
C54 0.095(5) 0.049(4) 0.061(4) -0.009(3) 0.036(4) -0.006(4)
C55 0.039(3) 0.045(4) 0.152(7) 0.018(4) -0.001(4) -0.008(3)
C56 0.131(7) 0.049(4) 0.114(7) 0.026(4) -0.093(5) -0.027(4)
C61 0.103(5) 0.036(3) 0.048(4) -0.003(3) 0.042(4) 0.001(3)
C62 0.065(4) 0.074(5) 0.042(4) 0.015(3) 0.015(3) 0.050(4)
C63 0.034(3) 0.088(5) 0.035(3) -0.021(3) 0.003(2) -0.002(3)
C64 0.059(3) 0.033(3) 0.051(4) -0.014(3) 0.029(3) -0.009(3)
C65 0.047(3) 0.054(4) 0.032(3) 0.005(3) 0.013(3) 0.013(3)
C66 0.046(3) 0.076(4) 0.034(3) -0.020(3) 0.010(3) -0.020(3)
C71 0.020(2) 0.032(3) 0.026(2) -0.004(2) -0.0024(19) 0.0011(19)
C72 0.028(3) 0.038(3) 0.038(3) -0.002(2) -0.005(2) 0.003(2)
C73 0.037(3) 0.049(3) 0.037(3) 0.008(3) 0.007(2) -0.016(3)
C74 0.048(3) 0.039(3) 0.066(4) 0.025(3) -0.010(3) -0.015(3)
C75 0.031(3) 0.028(3) 0.079(4) 0.008(3) -0.006(3) 0.008(2)
C76 0.021(2) 0.033(3) 0.041(3) 0.002(2) 0.007(2) 0.000(2)
C81 0.022(2) 0.034(3) 0.034(3) 0.002(2) 0.000(2) 0.002(2)
C82 0.032(3) 0.040(3) 0.029(3) -0.001(2) -0.003(2) 0.003(2)
C83 0.024(2) 0.034(3) 0.038(3) 0.004(2) -0.001(2) 0.006(2)
C84 0.035(3) 0.026(3) 0.039(3) -0.001(2) 0.009(2) 0.006(2)
C85 0.030(3) 0.042(3) 0.027(3) -0.005(2) -0.006(2) 0.000(2)
C86 0.022(2) 0.041(3) 0.034(3) 0.003(2) -0.007(2) 0.009(2)
C91 0.027(2) 0.027(3) 0.028(3) 0.002(2) -0.001(2) 0.007(2)
C92 0.031(3) 0.034(3) 0.037(3) 0.007(2) 0.008(2) -0.007(2)
C93 0.030(3) 0.029(3) 0.039(3) 0.003(2) -0.012(2) -0.006(2)
C94 0.045(3) 0.033(3) 0.030(3) 0.001(2) -0.004(2) 0.008(2)
C95 0.031(3) 0.030(3) 0.041(3) 0.008(2) 0.015(2) 0.004(2)
C96 0.025(2) 0.020(2) 0.047(3) 0.002(2) -0.003(2) -0.001(2)
C101 0.038(3) 0.037(3) 0.043(3) 0.009(2) 0.007(2) 0.008(2)
C102 0.026(2) 0.055(3) 0.048(3) 0.016(3) -0.006(2) -0.003(2)
C103 0.021(2) 0.025(2) 0.026(3) 0.0000(19) -0.0034(19) 0.0005(19)
C104 0.019(2) 0.021(2) 0.030(2) 0.0009(19) 0.0054(19) 0.0004(18)
C105 0.023(2) 0.028(3) 0.036(3) -0.001(2) 0.001(2) 0.001(2)
C106 0.022(2) 0.034(3) 0.045(3) 0.004(2) 0.007(2) -0.003(2)
C107 0.032(3) 0.041(3) 0.040(3) 0.011(2) 0.012(2) -0.004(2)
C108 0.034(3) 0.039(3) 0.032(3) 0.010(2) 0.003(2) 0.005(2)
C109 0.023(2) 0.031(3) 0.029(3) 0.005(2) 0.003(2) 0.002(2)
C110 0.024(2) 0.045(3) 0.030(3) 0.007(2) -0.005(2) 0.003(2)
C111 0.039(3) 0.040(3) 0.045(3) 0.009(2) -0.006(2) 0.008(2)
C112 0.045(3) 0.050(3) 0.039(3) 0.003(2) -0.007(2) 0.000(3)
C201 0.030(2) 0.040(3) 0.033(3) -0.005(2) -0.001(2) -0.003(2)
C202 0.026(2) 0.035(3) 0.040(3) -0.006(2) 0.003(2) -0.006(2)
C203 0.023(2) 0.028(3) 0.020(2) -0.0004(19) 0.0030(19) -0.0004(19)
C204 0.020(2) 0.026(2) 0.020(2) 0.0025(18) -0.0007(18) 0.0020(18)
C205 0.026(2) 0.027(3) 0.025(2) 0.000(2) -0.0007(19) -0.002(2)
C206 0.021(2) 0.043(3) 0.037(3) 0.004(2) -0.004(2) 0.000(2)
C207 0.026(2) 0.039(3) 0.033(3) 0.007(2) 0.003(2) 0.010(2)
C208 0.034(3) 0.028(3) 0.031(3) 0.005(2) 0.002(2) 0.006(2)
C209 0.020(2) 0.031(3) 0.023(2) 0.0017(19) 0.0014(18) 0.0001(19)
C210 0.026(2) 0.024(2) 0.045(3) -0.002(2) 0.001(2) -0.003(2)
C211 0.050(3) 0.036(3) 0.046(3) 0.005(2) 0.006(3) -0.011(2)
C212 0.059(3) 0.032(3) 0.040(3) -0.009(2) 0.001(3) -0.009(2)
C301 0.026(2) 0.059(3) 0.038(3) -0.002(2) 0.011(2) -0.003(2)
C302 0.039(3) 0.040(3) 0.027(3) 0.007(2) 0.001(2) -0.007(2)
C303 0.029(2) 0.027(2) 0.022(2) 0.000(2) -0.0006(19) 0.002(2)
C304 0.033(3) 0.026(2) 0.024(2) 0.002(2) -0.005(2) 0.001(2)
C305 0.032(3) 0.036(3) 0.033(3) 0.003(2) -0.006(2) -0.006(2)
C306 0.035(3) 0.042(3) 0.041(3) 0.004(2) -0.012(2) -0.010(2)
C307 0.056(3) 0.034(3) 0.042(3) -0.004(2) -0.021(3) -0.007(3)
C308 0.049(3) 0.037(3) 0.028(3) -0.007(2) -0.006(2) 0.001(2)
C309 0.035(3) 0.027(3) 0.033(3) -0.002(2) -0.005(2) 0.001(2)
C310 0.033(3) 0.044(3) 0.029(3) -0.004(2) 0.011(2) 0.002(2)
C311 0.046(3) 0.046(3) 0.040(3) -0.001(2) 0.009(2) 0.019(3)
C312 0.051(3) 0.052(3) 0.035(3) 0.002(2) 0.010(2) 0.008(3)

loop_
_atom_type_symbol
_atom_type_description
_atom_type_scat_dispersion_real
_atom_type_scat_dispersion_imag
_atom_type_scat_source
C C 0.0033 0.0016 'International Tables Vol C Tables 4.2.6.8 and 6.1.1.4'
H H 0.0000 0.0000 'International Tables Vol C Tables 4.2.6.8 and 6.1.1.4'
B B 0.0013 0.0007 'International Tables Vol C Tables 4.2.6.8 and 6.1.1.4'
N N 0.0061 0.0033 'International Tables Vol C Tables 4.2.6.8 and 6.1.1.4'
F F 0.0171 0.0103 'International Tables Vol C Tables 4.2.6.8 and 6.1.1.4'
Mg Mg 0.0486 0.0363 'International Tables Vol C Tables 4.2.6.8 and 6.1.1.4'
Si Si 0.0817 0.0704 'International Tables Vol C Tables 4.2.6.8 and 6.1.1.4'

loop_
_geom_angle_atom_site_label_1
_geom_angle_atom_site_label_2
_geom_angle_atom_site_label_3
_geom_angle
N31 Mg N11 117.33(14)
N31 Mg N21 122.96(14)
N11 Mg N21 117.29(14)
N31 Mg C1 94.23(14)
N11 Mg C1 95.50(14)
N21 Mg C1 95.83(14)
N31 Mg Si2 122.31(11)
N11 Mg Si2 98.70(10)
N21 Mg Si2 62.69(9)
C1 Mg Si2 35.64(10)
N31 Mg Si1 96.88(10)
N11 Mg Si1 62.48(9)
N21 Mg Si1 122.05(10)
C1 Mg Si1 35.83(10)
Si2 Mg Si1 60.56(4)
N31 Mg Si3 62.18(10)
N11 Mg Si3 121.77(10)
N21 Mg Si3 100.73(10)
C1 Mg Si3 35.16(10)
Si2 Mg Si3 60.66(4)
Si1 Mg Si3 60.14(4)
H1 B C81 107.4(19)
H1 B C91 98.3(19)
C81 B C91 114.2(4)
H1 B C71 111.4(19)
C81 B C71 112.9(4)
C91 B C71 111.6(4)
C1 Si1 C101 115.4(2)
C1 Si1 C102 115.1(2)
C101 Si1 C102 106.6(2)
C1 Si1 C103 104.11(17)
C101 Si1 C103 101.28(19)
C102 Si1 C103 113.67(19)
C1 Si1 Mg 44.72(12)
C101 Si1 Mg 101.23(15)
C102 Si1 Mg 151.55(17)
C103 Si1 Mg 65.27(12)
C1 Si2 C201 113.85(19)
C1 Si2 C202 115.28(18)
C201 Si2 C202 106.8(2)
C1 Si2 C203 104.54(18)
C201 Si2 C203 102.17(18)
C202 Si2 C203 113.63(19)
C1 Si2 Mg 44.88(12)
C201 Si2 Mg 100.51(14)
C202 Si2 Mg 151.97(15)
C203 Si2 Mg 65.54(13)
C1 Si3 C301 115.23(19)
C1 Si3 C302 114.44(19)
C301 Si3 C302 106.7(2)
C1 Si3 C303 103.75(18)
C301 Si3 C303 112.6(2)
C302 Si3 C303 103.60(19)
C1 Si3 Mg 44.00(12)
C301 Si3 Mg 150.01(16)
C302 Si3 Mg 102.64(14)
C303 Si3 Mg 65.33(13)
C103 N11 C104 106.5(3)
C103 N11 Mg 113.5(3)
C104 N11 Mg 138.9(3)
C103 N12 C109 108.6(3)
C103 N12 C110 125.1(3)
C109 N12 C110 126.3(3)
C203 N21 C204 106.2(3)
C203 N21 Mg 113.1(3)
C204 N21 Mg 139.6(3)
C203 N22 C209 108.6(3)
C203 N22 C210 125.3(3)
C209 N22 C210 126.0(3)
C303 N31 C304 106.6(3)
C303 N31 Mg 114.6(3)
C304 N31 Mg 138.2(3)
C303 N32 C309 108.2(3)
C303 N32 C310 124.6(3)
C309 N32 C310 127.1(4)
Si2 C1 Si3 118.2(2)
Si2 C1 Si1 116.8(2)
Si3 C1 Si1 116.3(2)
Si2 C1 Mg 99.48(17)
Si3 C1 Mg 100.84(18)
Si1 C1 Mg 99.45(17)
C42 C41 C46 120.0
C41 C42 C43 120.0
C44 C43 C42 120.0
C43 C44 C45 120.0
C46 C45 C44 120.0
C45 C46 C41 120.0
C52 C51 C56 120.0
C51 C52 C53 120.0
C52 C53 C54 120.0
C55 C54 C53 120.0
C54 C55 C56 120.0
C55 C56 C51 120.0
C62 C61 C66 119.9(5)
C61 C62 C63 120.5(5)
C62 C63 C64 120.0(5)
C63 C64 C65 119.3(5)
C66 C65 C64 119.6(5)
C61 C66 C65 120.7(5)
C76 C71 C72 112.4(4)
C76 C71 B 120.5(4)
C72 C71 B 127.0(4)
C73 C72 F72 116.6(4)
C73 C72 C71 124.6(4)
F72 C72 C71 118.7(4)
C72 C73 F73 120.8(5)
C72 C73 C74 120.4(4)
F73 C73 C74 118.7(4)
F74 C74 C75 120.8(5)
F74 C74 C73 121.1(5)
C75 C74 C73 118.1(4)
F75 C75 C74 119.8(4)
F75 C75 C76 121.0(4)
C74 C75 C76 119.2(4)
F76 C76 C75 115.7(4)
F76 C76 C71 119.1(4)
C75 C76 C71 125.2(4)
C86 C81 C82 112.2(4)
C86 C81 B 119.3(4)
C82 C81 B 128.4(4)
F82 C82 C83 115.8(4)
F82 C82 C81 119.9(4)
C83 C82 C81 124.3(4)
F83 C83 C84 119.6(4)
F83 C83 C82 120.3(4)
C84 C83 C82 120.1(4)
F84 C84 C83 120.8(4)
F84 C84 C85 120.6(4)
C83 C84 C85 118.6(4)
F85 C85 C86 121.5(4)
F85 C85 C84 119.0(4)
C86 C85 C84 119.6(4)
C85 C86 F86 116.3(4)
C85 C86 C81 125.3(4)
F86 C86 C81 118.4(4)
C92 C91 C96 113.0(4)
C92 C91 B 125.4(4)
C96 C91 B 121.6(4)
C93 C92 C91 125.0(4)
C93 C92 F92 116.2(4)
C91 C92 F92 118.8(4)
C94 C93 F93 119.4(4)
C94 C93 C92 119.3(4)
F93 C93 C92 121.3(4)
C93 C94 F94 120.5(4)
C93 C94 C95 119.8(4)
F94 C94 C95 119.6(4)
F95 C95 C94 120.0(4)
F95 C95 C96 121.0(4)
C94 C95 C96 119.0(4)
F96 C96 C95 115.5(4)
F96 C96 C91 120.6(4)
C95 C96 C91 123.9(4)
N11 C103 N12 110.4(3)
N11 C103 Si1 116.8(3)
N12 C103 Si1 132.5(3)
N11 C104 C105 129.5(4)
N11 C104 C109 109.5(3)
C105 C104 C109 120.9(4)
C106 C105 C104 117.5(4)
C105 C106 C107 120.9(4)
C108 C107 C106 122.1(4)
C107 C108 C109 117.1(4)
C108 C109 N12 133.6(4)
C108 C109 C104 121.5(4)
N12 C109 C104 104.9(3)
N12 C110 C112 110.9(3)
N12 C110 C111 110.0(3)
C112 C110 C111 114.2(4)
N21 C203 N22 110.1(3)
N21 C203 Si2 116.0(3)
N22 C203 Si2 133.1(3)
N21 C204 C209 109.6(3)
N21 C204 C205 129.3(4)
C209 C204 C205 121.1(4)
C206 C205 C204 117.6(4)
C205 C206 C207 120.8(4)
C208 C207 C206 122.7(4)
C207 C208 C209 116.1(4)
C204 C209 N22 105.5(3)
C204 C209 C208 121.6(4)
N22 C209 C208 132.9(4)
N22 C210 C211 110.8(4)
N22 C210 C212 110.5(3)
C211 C210 C212 113.4(4)
N31 C303 N32 110.3(3)
N31 C303 Si3 116.9(3)
N32 C303 Si3 132.7(3)
N31 C304 C305 129.8(4)
N31 C304 C309 109.1(4)
C305 C304 C309 121.1(4)
C306 C305 C304 118.3(4)
C305 C306 C307 120.6(4)
C308 C307 C306 121.9(4)
C307 C308 C309 117.0(4)
N32 C309 C308 133.0(4)
N32 C309 C304 105.9(4)
C308 C309 C304 121.1(4)
N32 C310 C311 109.7(4)
N32 C310 C312 111.4(4)
C311 C310 C312 113.8(4)

loop_
_geom_bond_atom_site_label_1
_geom_bond_atom_site_label_2
_geom_bond_distance
Mg N31 2.055(4)
Mg N11 2.058(3)
Mg N21 2.062(3)
Mg C1 2.199(4)
Mg Si2 3.0743(17)
Mg Si1 3.0829(17)
Mg Si3 3.1095(17)
B H1 1.16(4)
B C81 1.632(6)
B C91 1.632(6)
B C71 1.639(6)
F72 C72 1.363(5)
F73 C73 1.370(5)
F74 C74 1.343(5)
F75 C75 1.350(5)
F76 C76 1.355(5)
F82 C82 1.360(5)
F83 C83 1.353(5)
F84 C84 1.345(5)
F85 C85 1.349(5)
F86 C86 1.357(4)
F92 C92 1.376(5)
F93 C93 1.363(5)
F94 C94 1.355(5)
F95 C95 1.343(5)
F96 C96 1.352(5)
Si1 C1 1.829(4)
Si1 C101 1.861(4)
Si1 C102 1.865(4)
Si1 C103 1.931(4)
Si2 C1 1.816(4)
Si2 C201 1.862(4)
Si2 C202 1.863(4)
Si2 C203 1.938(4)
Si3 C1 1.823(4)
Si3 C301 1.871(4)
Si3 C302 1.870(4)
Si3 C303 1.929(4)
N11 C103 1.345(5)
N11 C104 1.390(5)
N12 C103 1.361(5)
N12 C109 1.398(5)
N12 C110 1.479(5)
N21 C203 1.354(5)
N21 C204 1.389(5)
N22 C203 1.360(5)
N22 C209 1.389(5)
N22 C210 1.475(5)
N31 C303 1.356(5)
N31 C304 1.388(5)
N32 C303 1.366(5)
N32 C309 1.390(5)
N32 C310 1.478(5)
C41 C42 1.3900
C41 C46 1.3900
C42 C43 1.3900
C43 C44 1.3900
C44 C45 1.3900
C45 C46 1.3900
C51 C52 1.3900
C51 C56 1.3900
C52 C53 1.3900
C53 C54 1.3900
C54 C55 1.3900
C55 C56 1.3900
C61 C62 1.346(8)
C61 C66 1.355(8)
C62 C63 1.368(8)
C63 C64 1.368(7)
C64 C65 1.370(7)
C65 C66 1.367(7)
C71 C76 1.378(5)
C71 C72 1.384(6)
C72 C73 1.351(6)
C73 C74 1.370(7)
C74 C75 1.368(7)
C75 C76 1.370(6)
C81 C86 1.392(6)
C81 C82 1.390(6)
C82 C83 1.369(6)
C83 C84 1.367(6)
C84 C85 1.369(6)
C85 C86 1.358(6)
C91 C92 1.367(6)
C91 C96 1.386(6)
C92 C93 1.367(6)
C93 C94 1.348(6)
C94 C95 1.358(6)
C95 C96 1.380(6)
C104 C105 1.391(5)
C104 C109 1.398(5)
C105 C106 1.383(6)
C106 C107 1.396(6)
C107 C108 1.376(6)
C108 C109 1.388(6)
C110 C112 1.521(6)
C110 C111 1.523(6)
C204 C209 1.389(5)
C204 C205 1.396(5)
C205 C206 1.376(6)
C206 C207 1.396(6)
C207 C208 1.376(6)
C208 C209 1.403(5)
C210 C211 1.528(6)
C210 C212 1.528(6)
C304 C305 1.387(6)
C304 C309 1.399(6)
C305 C306 1.374(6)
C306 C307 1.410(6)
C307 C308 1.381(6)
C308 C309 1.397(6)
C310 C311 1.513(6)
C310 C312 1.527(6)

loop_
_geom_torsion_atom_site_label_1
_geom_torsion_atom_site_label_2
_geom_torsion_atom_site_label_3
_geom_torsion_atom_site_label_4
_geom_torsion
C201 Si2 C1 Si3 171.5(2)
C202 Si2 C1 Si3 47.6(3)
C203 Si2 C1 Si3 -77.9(2)
Mg Si2 C1 Si3 -107.8(3)
C201 Si2 C1 Si1 25.0(3)
C202 Si2 C1 Si1 -98.9(2)
C203 Si2 C1 Si1 135.6(2)
Mg Si2 C1 Si1 105.7(3)
C201 Si2 C1 Mg -80.7(2)
C202 Si2 C1 Mg 155.41(18)
C203 Si2 C1 Mg 29.9(2)
C301 Si3 C1 Si2 -100.0(3)
C302 Si3 C1 Si2 24.2(3)
C303 Si3 C1 Si2 136.4(2)
Mg Si3 C1 Si2 107.0(3)
C301 Si3 C1 Si1 46.6(3)
C302 Si3 C1 Si1 170.8(2)
C303 Si3 C1 Si1 -77.0(2)
Mg Si3 C1 Si1 -106.3(3)
C301 Si3 C1 Mg 152.9(2)
C302 Si3 C1 Mg -82.8(2)
C303 Si3 C1 Mg 29.3(2)
C101 Si1 C1 Si2 174.2(2)
C102 Si1 C1 Si2 49.3(3)
C103 Si1 C1 Si2 -75.8(2)
Mg Si1 C1 Si2 -105.7(3)
C101 Si1 C1 Si3 27.1(3)
C102 Si1 C1 Si3 -97.8(3)
C103 Si1 C1 Si3 137.1(2)
Mg Si1 C1 Si3 107.2(3)
C101 Si1 C1 Mg -80.1(2)
C102 Si1 C1 Mg 155.03(19)
C103 Si1 C1 Mg 29.9(2)
C46 C41 C42 C43 0.0
C41 C42 C43 C44 0.0
C42 C43 C44 C45 0.0
C43 C44 C45 C46 0.0
C44 C45 C46 C41 0.0
C42 C41 C46 C45 0.0
C56 C51 C52 C53 0.0
C51 C52 C53 C54 0.0
C52 C53 C54 C55 0.0
C53 C54 C55 C56 0.0
C54 C55 C56 C51 0.0
C52 C51 C56 C55 0.0
C66 C61 C62 C63 -1.1(8)
C61 C62 C63 C64 0.7(8)
C62 C63 C64 C65 0.1(7)
C63 C64 C65 C66 -0.4(7)
C62 C61 C66 C65 0.8(8)
C64 C65 C66 C61 0.0(7)
H1 B C71 C76 31(2)
C81 B C71 C76 151.6(4)
C91 B C71 C76 -78.2(5)
H1 B C71 C72 -145(2)
C81 B C71 C72 -23.8(6)
C91 B C71 C72 106.4(5)
C76 C71 C72 C73 -3.1(6)
B C71 C72 C73 172.7(4)
C76 C71 C72 F72 177.7(4)
B C71 C72 F72 -6.6(6)
F72 C72 C73 F73 0.0(6)
C71 C72 C73 F73 -179.3(4)
F72 C72 C73 C74 179.6(4)
C71 C72 C73 C74 0.4(8)
C72 C73 C74 F74 -178.7(4)
F73 C73 C74 F74 0.9(7)
C72 C73 C74 C75 1.8(8)
F73 C73 C74 C75 -178.6(4)
F74 C74 C75 F75 -0.6(8)
C73 C74 C75 F75 179.0(4)
F74 C74 C75 C76 179.6(5)
C73 C74 C75 C76 -0.9(8)
F75 C75 C76 F76 0.4(7)
C74 C75 C76 F76 -179.8(4)
F75 C75 C76 C71 177.9(4)
C74 C75 C76 C71 -2.2(8)
C72 C71 C76 F76 -178.5(4)
B C71 C76 F76 5.4(6)
C72 C71 C76 C75 4.0(7)
B C71 C76 C75 -172.0(4)
H1 B C81 C86 56(2)
C91 B C81 C86 163.7(4)
C71 B C81 C86 -67.5(5)
H1 B C81 C82 -120(2)
C91 B C81 C82 -12.1(6)
C71 B C81 C82 116.8(5)
C86 C81 C82 F82 178.2(4)
B C81 C82 F82 -5.8(7)
C86 C81 C82 C83 -1.2(6)
B C81 C82 C83 174.8(4)
F82 C82 C83 F83 0.3(6)
C81 C82 C83 F83 179.8(4)
F82 C82 C83 C84 -179.3(4)
C81 C82 C83 C84 0.1(7)
F83 C83 C84 F84 0.7(6)
C82 C83 C84 F84 -179.6(4)
F83 C83 C84 C85 -179.0(4)
C82 C83 C84 C85 0.6(7)
F84 C84 C85 F85 -0.8(6)
C83 C84 C85 F85 179.0(4)
F84 C84 C85 C86 -179.9(4)
C83 C84 C85 C86 -0.2(7)
F85 C85 C86 F86 0.3(6)
C84 C85 C86 F86 179.4(4)
F85 C85 C86 C81 179.8(4)
C84 C85 C86 C81 -1.0(7)
C82 C81 C86 C85 1.7(6)
B C81 C86 C85 -174.7(4)
C82 C81 C86 F86 -178.8(4)
B C81 C86 F86 4.8(6)
H1 B C91 C92 -164.6(19)
C81 B C91 C92 82.0(5)
C71 B C91 C92 -47.5(6)
H1 B C91 C96 15.3(19)
C81 B C91 C96 -98.1(5)
C71 B C91 C96 132.4(4)
C96 C91 C92 C93 0.5(6)
B C91 C92 C93 -179.6(4)
C96 C91 C92 F92 178.5(4)
B C91 C92 F92 -1.5(6)
C91 C92 C93 C94 -0.3(7)
F92 C92 C93 C94 -178.4(4)
C91 C92 C93 F93 178.5(4)
F92 C92 C93 F93 0.4(6)
F93 C93 C94 F94 -1.6(6)
C92 C93 C94 F94 177.3(4)
F93 C93 C94 C95 -179.3(4)
C92 C93 C94 C95 -0.5(7)
C93 C94 C95 F95 -179.5(4)
F94 C94 C95 F95 2.7(6)
C93 C94 C95 C96 1.1(7)
F94 C94 C95 C96 -176.7(4)
F95 C95 C96 F96 -2.3(6)
C94 C95 C96 F96 177.2(4)
F95 C95 C96 C91 179.7(4)
C94 C95 C96 C91 -0.9(7)
C92 C91 C96 F96 -177.8(4)
B C91 C96 F96 2.2(6)
C92 C91 C96 C95 0.1(6)
B C91 C96 C95 -179.8(4)
C104 N11 C103 N12 1.2(4)
Mg N11 C103 N12 -169.5(3)
C104 N11 C103 Si1 -172.9(3)
Mg N11 C103 Si1 16.4(4)
C109 N12 C103 N11 -0.7(5)
C110 N12 C103 N11 178.4(4)
C109 N12 C103 Si1 172.2(3)
C110 N12 C103 Si1 -8.7(6)
C103 N11 C104 C105 179.9(4)
Mg N11 C104 C105 -13.2(7)
C103 N11 C104 C109 -1.3(4)
Mg N11 C104 C109 165.6(3)
N11 C104 C105 C106 178.7(4)
C109 C104 C105 C106 0.0(6)
C104 C105 C106 C107 -0.1(6)
C105 C106 C107 C108 0.4(7)
C106 C107 C108 C109 -0.6(7)
C107 C108 C109 N12 -179.5(4)
C107 C108 C109 C104 0.5(7)
C103 N12 C109 C108 179.8(5)
C110 N12 C109 C108 0.8(8)
C103 N12 C109 C104 -0.2(4)
C110 N12 C109 C104 -179.2(4)
N11 C104 C109 C108 -179.1(4)
C105 C104 C109 C108 -0.2(6)
N11 C104 C109 N12 0.9(4)
C105 C104 C109 N12 179.8(4)
C103 N12 C110 C112 -115.5(4)
C109 N12 C110 C112 63.4(5)
C103 N12 C110 C111 117.3(4)
C109 N12 C110 C111 -63.8(5)
C204 N21 C203 N22 0.7(4)
Mg N21 C203 N22 -169.9(2)
C204 N21 C203 Si2 -170.4(3)
Mg N21 C203 Si2 19.1(3)
C209 N22 C203 N21 -1.1(4)
C210 N22 C203 N21 176.0(3)
C209 N22 C203 Si2 167.9(3)
C210 N22 C203 Si2 -15.0(6)
C203 N21 C204 C209 -0.1(4)
Mg N21 C204 C209 166.5(3)
C203 N21 C204 C205 178.3(4)
Mg N21 C204 C205 -15.1(7)
N21 C204 C205 C206 -179.2(4)
C209 C204 C205 C206 -0.9(6)
C204 C205 C206 C207 -0.4(6)
C205 C206 C207 C208 1.4(7)
C206 C207 C208 C209 -0.9(6)
N21 C204 C209 N22 -0.5(4)
C205 C204 C209 N22 -179.1(3)
N21 C204 C209 C208 180.0(4)
C205 C204 C209 C208 1.4(6)
C203 N22 C209 C204 0.9(4)
C210 N22 C209 C204 -176.1(4)
C203 N22 C209 C208 -179.6(4)
C210 N22 C209 C208 3.3(7)
C207 C208 C209 C204 -0.4(6)
C207 C208 C209 N22 -179.8(4)
C203 N22 C210 C211 -117.1(4)
C209 N22 C210 C211 59.5(5)
C203 N22 C210 C212 116.4(4)
C209 N22 C210 C212 -67.0(5)
C304 N31 C303 N32 0.5(4)
Mg N31 C303 N32 -172.5(3)
C304 N31 C303 Si3 -175.7(3)
Mg N31 C303 Si3 11.3(4)
C309 N32 C303 N31 -0.2(5)
C310 N32 C303 N31 177.3(4)
C309 N32 C303 Si3 175.2(3)
C310 N32 C303 Si3 -7.4(6)
C303 N31 C304 C305 178.4(4)
Mg N31 C304 C305 -11.2(7)
C303 N31 C304 C309 -0.5(4)
Mg N31 C304 C309 169.9(3)
N31 C304 C305 C306 180.0(4)
C309 C304 C305 C306 -1.2(6)
C304 C305 C306 C307 0.4(7)
C305 C306 C307 C308 0.2(7)
C306 C307 C308 C309 -0.1(7)
C303 N32 C309 C308 179.9(5)
C310 N32 C309 C308 2.5(8)
C303 N32 C309 C304 -0.1(4)
C310 N32 C309 C304 -177.5(4)
C307 C308 C309 N32 179.3(4)
C307 C308 C309 C304 -0.7(6)
N31 C304 C309 N32 0.4(5)
C305 C304 C309 N32 -178.7(4)
N31 C304 C309 C308 -179.6(4)
C305 C304 C309 C308 1.3(6)
C303 N32 C310 C311 -114.6(4)
C309 N32 C310 C311 62.4(5)
C303 N32 C310 C312 118.5(4)
C309 N32 C310 C312 -64.5(5)
